data_4063630
loop_
_publ_author_name
'Zhang, Lei'
'Gao, Wei'
'Tao, Xin'
'Wu, Qiaolin'
'Mu, Ying'
'Ye, Ling'

_publ_section_title
;
 New Chromium(III) Complexes with Imine&#x2212;Cyclopentadienyl Ligands:
 Synthesis, Characterization, and Catalytic Properties for Ethylene
 Polymerization
;
_journal_issue 3
_journal_name_full Organometallics
_journal_page_first 433
_journal_paper_doi 10.1021/om1005935
_journal_volume 30
_journal_year 2011
_chemical_formula_sum 'C26 H30 Cl2 Cr N'
_chemical_formula_weight 479.41
_chemical_name_systematic
; 
 ? 
;
_space_group_IT_number 19
_symmetry_cell_setting orthorhombic
_symmetry_space_group_name_Hall 'P 2ac 2ab'
_symmetry_space_group_name_H-M 'P 21 21 21'
_atom_sites_solution_hydrogens geom
_atom_sites_solution_primary direct
_atom_sites_solution_secondary difmap
_audit_creation_method SHELXL-97
_cell_angle_alpha 90.00
_cell_angle_beta 90.00
_cell_angle_gamma 90.00
_cell_formula_units_Z 4
_cell_length_a 11.298(2)
_cell_length_b 14.455(3)
_cell_length_c 15.130(3)
_cell_measurement_temperature 293(2)
_cell_volume 2470.9(8)
_computing_cell_refinement 'RAPID AUTO'
_computing_data_collection 'RAPID AUTO'
_computing_data_reduction 'RAPID AUTO'
_computing_molecular_graphics 'Bruker SHELXTL'
_computing_publication_material 'Bruker SHELXTL'
_computing_structure_refinement 'SHELXL-97 (Sheldrick, 1997)'
_computing_structure_solution 'SHELXS-97 (Sheldrick, 1990)'
_diffrn_ambient_temperature 293(2)
_diffrn_detector_area_resol_mean '100x100 microns'
_diffrn_measured_fraction_theta_full 0.997
_diffrn_measured_fraction_theta_max 0.997
_diffrn_measurement_device_type 'Rigaku R-AXIS RAPID IP diffractometer'
_diffrn_measurement_method 'Oscillation scans'
_diffrn_radiation_monochromator graphite
_diffrn_radiation_source 'fine-focus sealed tube'
_diffrn_radiation_type MoK\a
_diffrn_radiation_wavelength 0.71073
_diffrn_reflns_av_R_equivalents 0.0522
_diffrn_reflns_av_sigmaI/netI 0.0435
_diffrn_reflns_limit_h_max 13
_diffrn_reflns_limit_h_min -14
_diffrn_reflns_limit_k_max 18
_diffrn_reflns_limit_k_min -18
_diffrn_reflns_limit_l_max 19
_diffrn_reflns_limit_l_min -19
_diffrn_reflns_number 24470
_diffrn_reflns_theta_full 27.47
_diffrn_reflns_theta_max 27.47
_diffrn_reflns_theta_min 3.04
_diffrn_standards_decay_% none
_diffrn_standards_interval_count none
_diffrn_standards_interval_time none
_diffrn_standards_number none
_exptl_absorpt_coefficient_mu 0.692
_exptl_absorpt_correction_T_max 0.9278
_exptl_absorpt_correction_T_min 0.9216
_exptl_absorpt_correction_type none
_exptl_crystal_colour green
_exptl_crystal_density_diffrn 1.289
_exptl_crystal_density_method 'not measured'
_exptl_crystal_description block
_exptl_crystal_F_000 1004
_exptl_crystal_size_max 0.12
_exptl_crystal_size_mid 0.12
_exptl_crystal_size_min 0.11
_refine_diff_density_max 0.302
_refine_diff_density_min -0.259
_refine_diff_density_rms 0.045
_refine_ls_abs_structure_details 'Flack H D (1983), Acta Cryst. A39, 876-881'
_refine_ls_abs_structure_Flack 0.04(2)
_refine_ls_extinction_method none
_refine_ls_goodness_of_fit_ref 1.061
_refine_ls_hydrogen_treatment constr
_refine_ls_matrix_type full
_refine_ls_number_parameters 277
_refine_ls_number_reflns 5647
_refine_ls_number_restraints 0
_refine_ls_restrained_S_all 1.061
_refine_ls_R_factor_all 0.0546
_refine_ls_R_factor_gt 0.0419
_refine_ls_shift/su_max 0.001
_refine_ls_shift/su_mean 0.000
_refine_ls_structure_factor_coef Fsqd
_refine_ls_weighting_details 'calc w=1/[\s^2^(Fo^2^)+(0.0492P)^2^+0.3291P] where P=(Fo^2^+2Fc^2^)/3'
_refine_ls_weighting_scheme calc
_refine_ls_wR_factor_gt 0.0959
_refine_ls_wR_factor_ref 0.1013
_reflns_number_gt 4697
_reflns_number_total 5647
_reflns_threshold_expression >2sigma(I)
_cod_data_source_file om1005935_si_002.cif
_cod_data_source_block complex_2
_cod_depositor_comments
;
The following automatic conversions were performed:

'_symmetry_cell_setting' value 'ORTHORHOMBIC' changed to
'orthorhombic' according to
/home/saulius/struct/CIF-dictionaries/cif_core.dic dictionary named
'cif_core.dic' version 2.4.1 from 2010-06-29.

Automatic conversion script
Id: cif_fix_values 1715 2011-07-08 13:25:40Z adriana 
;
_cod_original_cell_volume 2470.9(9)
_cod_original_sg_symbol_H-M P2(1)2(1)2(1)
_cod_database_code 4063630

loop_
_symmetry_equiv_pos_as_xyz
'x, y, z'
'-x+1/2, -y, z+1/2'
'-x, y+1/2, -z+1/2'
'x+1/2, -y+1/2, -z'

loop_
_atom_site_label
_atom_site_type_symbol
_atom_site_fract_x
_atom_site_fract_y
_atom_site_fract_z
_atom_site_U_iso_or_equiv
_atom_site_adp_type
_atom_site_occupancy
_atom_site_symmetry_multiplicity
_atom_site_calc_flag
_atom_site_refinement_flags
C1 C 0.2535(2) 0.47471(16) 0.88947(18) 0.0340(5) Uani 1 1 d .
C2 C 0.3191(2) 0.49187(19) 0.96827(18) 0.0408(6) Uani 1 1 d .
C3 C 0.3132(3) 0.5892(2) 0.98387(18) 0.0454(7) Uani 1 1 d .
C4 C 0.2496(3) 0.63011(19) 0.9148(2) 0.0454(7) Uani 1 1 d .
C5 C 0.2088(2) 0.55946(18) 0.85780(18) 0.0377(5) Uani 1 1 d .
C6 C 0.3732(3) 0.4213(2) 1.0267(2) 0.0601(9) Uani 1 1 d .
H6A H 0.4462 0.4446 1.0502 0.090 Uiso 1 1 calc R
H6B H 0.3884 0.3660 0.9933 0.090 Uiso 1 1 calc R
H6C H 0.3199 0.4074 1.0743 0.090 Uiso 1 1 calc R
C7 C 0.3654(4) 0.6369(3) 1.0639(2) 0.0743(11) Uani 1 1 d .
H7A H 0.4502 0.6363 1.0598 0.111 Uiso 1 1 calc R
H7B H 0.3412 0.6049 1.1165 0.111 Uiso 1 1 calc R
H7C H 0.3379 0.6997 1.0662 0.111 Uiso 1 1 calc R
C8 C 0.2218(3) 0.7324(2) 0.9050(3) 0.0705(10) Uani 1 1 d .
H8A H 0.2845 0.7682 0.9306 0.106 Uiso 1 1 calc R
H8B H 0.1488 0.7461 0.9346 0.106 Uiso 1 1 calc R
H8C H 0.2145 0.7474 0.8434 0.106 Uiso 1 1 calc R
C9 C 0.1292(3) 0.5718(2) 0.7793(2) 0.0578(8) Uani 1 1 d .
H9A H 0.1275 0.5157 0.7454 0.087 Uiso 1 1 calc R
H9B H 0.1585 0.6213 0.7431 0.087 Uiso 1 1 calc R
H9C H 0.0507 0.5864 0.7990 0.087 Uiso 1 1 calc R
C10 C 0.2274(2) 0.38259(16) 0.8519(2) 0.0368(5) Uani 1 1 d .
C11 C 0.1138(2) 0.3469(2) 0.8639(3) 0.0572(8) Uani 1 1 d .
H11 H 0.0579 0.3811 0.8950 0.069 Uiso 1 1 calc R
C12 C 0.0834(3) 0.2613(2) 0.8302(3) 0.0727(11) Uani 1 1 d .
H12 H 0.0071 0.2388 0.8383 0.087 Uiso 1 1 calc R
C13 C 0.1641(3) 0.2097(2) 0.7853(3) 0.0646(10) Uani 1 1 d .
H13 H 0.1429 0.1522 0.7626 0.077 Uiso 1 1 calc R
C14 C 0.2776(3) 0.24295(19) 0.7733(2) 0.0566(8) Uani 1 1 d .
H14 H 0.3332 0.2069 0.7438 0.068 Uiso 1 1 calc R
C15 C 0.3099(2) 0.33016(17) 0.80497(19) 0.0402(6) Uani 1 1 d .
C16 C 0.4307(2) 0.35887(18) 0.78356(19) 0.0429(6) Uani 1 1 d .
H16 H 0.4786 0.3138 0.7582 0.051 Uiso 1 1 calc R
C17 C 0.6004(2) 0.44265(17) 0.76165(17) 0.0372(5) Uani 1 1 d .
C18 C 0.6186(2) 0.4623(2) 0.67261(18) 0.0468(7) Uani 1 1 d .
C19 C 0.7356(3) 0.4688(2) 0.6437(2) 0.0573(8) Uani 1 1 d .
H19 H 0.7507 0.4832 0.5849 0.069 Uiso 1 1 calc R
C20 C 0.8280(3) 0.4545(2) 0.6996(2) 0.0583(8) Uani 1 1 d .
H20 H 0.9053 0.4600 0.6790 0.070 Uiso 1 1 calc R
C21 C 0.8075(3) 0.4321(3) 0.7858(2) 0.0630(9) Uani 1 1 d .
H21 H 0.8715 0.4217 0.8232 0.076 Uiso 1 1 calc R
C22 C 0.6924(3) 0.4245(2) 0.8195(2) 0.0521(8) Uani 1 1 d .
C23 C 0.6725(4) 0.3939(4) 0.9128(3) 0.110(2) Uani 1 1 d .
H23A H 0.6813 0.4478 0.9504 0.132 Uiso 1 1 calc R
H23B H 0.5908 0.3739 0.9175 0.132 Uiso 1 1 calc R
C24 C 0.7439(7) 0.3234(4) 0.9481(4) 0.145(3) Uani 1 1 d .
H24A H 0.8225 0.3465 0.9573 0.217 Uiso 1 1 calc R
H24B H 0.7464 0.2722 0.9077 0.217 Uiso 1 1 calc R
H24C H 0.7114 0.3032 1.0035 0.217 Uiso 1 1 calc R
C25 C 0.5191(3) 0.4735(4) 0.6056(2) 0.0838(13) Uani 1 1 d .
H25A H 0.4445 0.4627 0.6357 0.101 Uiso 1 1 calc R
H25B H 0.5189 0.5371 0.5853 0.101 Uiso 1 1 calc R
C26 C 0.5236(5) 0.4157(6) 0.5315(3) 0.150(3) Uani 1 1 d .
H26A H 0.6003 0.4201 0.5046 0.225 Uiso 1 1 calc R
H26B H 0.4643 0.4346 0.4897 0.225 Uiso 1 1 calc R
H26C H 0.5091 0.3530 0.5492 0.225 Uiso 1 1 calc R
Cl1 Cl 0.40325(9) 0.64598(5) 0.72675(6) 0.0636(2) Uani 1 1 d .
Cl2 Cl 0.57637(7) 0.62047(7) 0.91119(6) 0.0689(3) Uani 1 1 d .
Cr1 Cr 0.40683(3) 0.55873(3) 0.85328(3) 0.03372(11) Uani 1 1 d .
N1 N 0.47899(17) 0.43799(16) 0.79525(14) 0.0362(5) Uani 1 1 d .

loop_
_atom_site_aniso_label
_atom_site_aniso_U_11
_atom_site_aniso_U_22
_atom_site_aniso_U_33
_atom_site_aniso_U_23
_atom_site_aniso_U_13
_atom_site_aniso_U_12
C1 0.0296(11) 0.0355(12) 0.0369(13) 0.0006(11) 0.0055(10) 0.0007(11)
C2 0.0410(15) 0.0461(14) 0.0353(14) 0.0005(12) 0.0057(12) -0.0020(12)
C3 0.0500(16) 0.0495(15) 0.0367(15) -0.0090(12) 0.0083(13) -0.0056(14)
C4 0.0464(15) 0.0394(14) 0.0504(18) -0.0042(13) 0.0105(14) 0.0040(13)
C5 0.0299(11) 0.0388(12) 0.0444(14) -0.0004(13) 0.0055(11) 0.0028(11)
C6 0.064(2) 0.068(2) 0.0478(17) 0.0170(16) -0.0043(15) -0.0059(16)
C7 0.099(3) 0.073(2) 0.051(2) -0.0239(18) 0.0046(19) -0.015(2)
C8 0.078(2) 0.0397(16) 0.094(3) -0.0079(17) 0.010(2) 0.0133(17)
C9 0.0467(16) 0.0626(19) 0.064(2) 0.0090(17) -0.0140(15) 0.0061(15)
C10 0.0306(12) 0.0337(12) 0.0462(14) -0.0011(12) -0.0020(12) -0.0009(10)
C11 0.0351(14) 0.0479(15) 0.089(2) -0.0065(16) 0.0063(16) -0.0022(12)
C12 0.0437(17) 0.0544(17) 0.120(3) -0.006(2) -0.009(2) -0.0197(16)
C13 0.0495(18) 0.0403(16) 0.104(3) -0.0154(18) -0.0060(19) -0.0077(14)
C14 0.0526(18) 0.0349(14) 0.082(2) -0.0136(15) -0.0041(17) 0.0008(14)
C15 0.0372(14) 0.0348(13) 0.0486(16) -0.0048(12) -0.0027(12) -0.0021(11)
C16 0.0377(14) 0.0392(13) 0.0517(16) -0.0083(12) 0.0062(13) 0.0045(12)
C17 0.0298(11) 0.0392(12) 0.0425(13) -0.0054(11) 0.0043(11) -0.0020(13)
C18 0.0374(14) 0.0609(17) 0.0421(15) -0.0021(13) -0.0009(11) 0.0015(13)
C19 0.0514(16) 0.068(2) 0.0524(18) 0.0064(17) 0.0096(15) -0.0009(15)
C20 0.0336(14) 0.0637(19) 0.078(2) -0.0101(18) 0.0104(15) -0.0064(14)
C21 0.0312(14) 0.084(2) 0.074(2) -0.009(2) -0.0089(15) 0.0081(17)
C22 0.0368(14) 0.068(2) 0.0510(17) 0.0003(15) -0.0027(13) 0.0130(15)
C23 0.075(3) 0.205(6) 0.049(2) 0.028(3) 0.0013(19) 0.065(3)
C24 0.225(8) 0.108(4) 0.100(4) 0.042(3) 0.044(5) 0.067(5)
C25 0.056(2) 0.147(4) 0.0481(19) -0.003(2) -0.0041(16) 0.024(2)
C26 0.087(3) 0.267(9) 0.096(4) -0.075(5) -0.040(3) 0.029(5)
Cl1 0.0693(5) 0.0584(4) 0.0630(5) 0.0247(4) 0.0123(4) 0.0026(4)
Cl2 0.0469(4) 0.0825(6) 0.0772(6) -0.0287(5) -0.0022(4) -0.0196(4)
Cr1 0.03221(19) 0.03166(18) 0.0373(2) -0.00145(17) 0.00134(18) -0.00202(18)
N1 0.0295(10) 0.0396(11) 0.0394(11) -0.0029(11) 0.0009(9) 0.0010(10)

loop_
_atom_type_symbol
_atom_type_description
_atom_type_scat_dispersion_real
_atom_type_scat_dispersion_imag
_atom_type_scat_source
C C 0.0033 0.0016 'International Tables Vol C Tables 4.2.6.8 and 6.1.1.4'
H H 0.0000 0.0000 'International Tables Vol C Tables 4.2.6.8 and 6.1.1.4'
N N 0.0061 0.0033 'International Tables Vol C Tables 4.2.6.8 and 6.1.1.4'
Cl Cl 0.1484 0.1585 'International Tables Vol C Tables 4.2.6.8 and 6.1.1.4'
Cr Cr 0.3209 0.6236 'International Tables Vol C Tables 4.2.6.8 and 6.1.1.4'

loop_
_geom_angle_atom_site_label_1
_geom_angle_atom_site_label_2
_geom_angle_atom_site_label_3
_geom_angle
C5 C1 C2 108.6(2)
C5 C1 C10 125.5(2)
C2 C1 C10 125.6(2)
C5 C1 Cr1 73.50(14)
C2 C1 Cr1 72.59(15)
C10 C1 Cr1 124.26(18)
C1 C2 C3 106.6(2)
C1 C2 C6 126.4(3)
C3 C2 C6 126.8(3)
C1 C2 Cr1 69.69(15)
C3 C2 Cr1 73.86(16)
C6 C2 Cr1 125.6(2)
C4 C3 C2 108.5(3)
C4 C3 C7 127.2(3)
C2 C3 C7 124.3(3)
C4 C3 Cr1 70.93(16)
C2 C3 Cr1 69.24(15)
C7 C3 Cr1 126.9(2)
C3 C4 C5 108.5(2)
C3 C4 C8 126.2(3)
C5 C4 C8 125.1(3)
C3 C4 Cr1 73.16(16)
C5 C4 Cr1 71.02(15)
C8 C4 Cr1 124.6(2)
C1 C5 C4 107.7(2)
C1 C5 C9 126.0(2)
C4 C5 C9 126.3(3)
C1 C5 Cr1 69.38(14)
C4 C5 Cr1 72.30(16)
C9 C5 Cr1 125.1(2)
C2 C6 H6A 109.5
C2 C6 H6B 109.5
H6A C6 H6B 109.5
C2 C6 H6C 109.5
H6A C6 H6C 109.5
H6B C6 H6C 109.5
C3 C7 H7A 109.5
C3 C7 H7B 109.5
H7A C7 H7B 109.5
C3 C7 H7C 109.5
H7A C7 H7C 109.5
H7B C7 H7C 109.5
C4 C8 H8A 109.5
C4 C8 H8B 109.5
H8A C8 H8B 109.5
C4 C8 H8C 109.5
H8A C8 H8C 109.5
H8B C8 H8C 109.5
C5 C9 H9A 109.5
C5 C9 H9B 109.5
H9A C9 H9B 109.5
C5 C9 H9C 109.5
H9A C9 H9C 109.5
H9B C9 H9C 109.5
C11 C10 C15 118.7(2)
C11 C10 C1 117.8(2)
C15 C10 C1 123.5(2)
C12 C11 C10 120.8(3)
C12 C11 H11 119.6
C10 C11 H11 119.6
C13 C12 C11 120.6(3)
C13 C12 H12 119.7
C11 C12 H12 119.7
C12 C13 C14 119.8(3)
C12 C13 H13 120.1
C14 C13 H13 120.1
C13 C14 C15 120.8(3)
C13 C14 H14 119.6
C15 C14 H14 119.6
C10 C15 C14 119.4(3)
C10 C15 C16 125.6(2)
C14 C15 C16 115.1(3)
N1 C16 C15 128.4(2)
N1 C16 H16 115.8
C15 C16 H16 115.8
C22 C17 C18 122.7(2)
C22 C17 N1 118.3(2)
C18 C17 N1 118.9(2)
C17 C18 C19 117.2(3)
C17 C18 C25 123.8(3)
C19 C18 C25 119.0(3)
C20 C19 C18 121.5(3)
C20 C19 H19 119.2
C18 C19 H19 119.2
C19 C20 C21 120.0(3)
C19 C20 H20 120.0
C21 C20 H20 120.0
C20 C21 C22 121.6(3)
C20 C21 H21 119.2
C22 C21 H21 119.2
C17 C22 C21 116.9(3)
C17 C22 C23 122.7(3)
C21 C22 C23 120.3(3)
C24 C23 C22 119.2(4)
C24 C23 H23A 107.5
C22 C23 H23A 107.5
C24 C23 H23B 107.5
C22 C23 H23B 107.5
H23A C23 H23B 107.0
C23 C24 H24A 109.5
C23 C24 H24B 109.5
H24A C24 H24B 109.5
C23 C24 H24C 109.5
H24A C24 H24C 109.5
H24B C24 H24C 109.5
C26 C25 C18 116.3(4)
C26 C25 H25A 108.2
C18 C25 H25A 108.2
C26 C25 H25B 108.2
C18 C25 H25B 108.2
H25A C25 H25B 107.4
C25 C26 H26A 109.5
C25 C26 H26B 109.5
H26A C26 H26B 109.5
C25 C26 H26C 109.5
H26A C26 H26C 109.5
H26B C26 H26C 109.5
N1 Cr1 C1 87.19(9)
N1 Cr1 C2 97.92(9)
C1 Cr1 C2 37.72(10)
N1 Cr1 C5 113.67(9)
C1 Cr1 C5 37.13(9)
C2 Cr1 C5 62.14(10)
N1 Cr1 C4 148.40(10)
C1 Cr1 C4 61.74(10)
C2 Cr1 C4 61.63(11)
C5 Cr1 C4 36.68(10)
N1 Cr1 C3 134.11(10)
C1 Cr1 C3 61.53(10)
C2 Cr1 C3 36.90(10)
C5 Cr1 C3 60.65(10)
C4 Cr1 C3 35.91(11)
N1 Cr1 Cl2 99.09(6)
C1 Cr1 Cl2 141.68(8)
C2 Cr1 Cl2 104.06(8)
C5 Cr1 Cl2 145.43(7)
C4 Cr1 Cl2 108.84(8)
C3 Cr1 Cl2 88.92(8)
N1 Cr1 Cl1 96.54(7)
C1 Cr1 Cl1 120.07(8)
C2 Cr1 Cl1 152.21(8)
C5 Cr1 Cl1 90.30(7)
C4 Cr1 Cl1 94.53(8)
C3 Cr1 Cl1 127.46(8)
Cl2 Cr1 Cl1 96.89(4)
C16 N1 C17 113.1(2)
C16 N1 Cr1 129.05(17)
C17 N1 Cr1 117.83(16)

loop_
_geom_bond_atom_site_label_1
_geom_bond_atom_site_label_2
_geom_bond_distance
C1 C5 1.409(4)
C1 C2 1.426(4)
C1 C10 1.478(3)
C1 Cr1 2.185(2)
C2 C3 1.428(4)
C2 C6 1.481(4)
C2 Cr1 2.223(3)
C3 C4 1.400(4)
C3 C7 1.513(4)
C3 Cr1 2.284(3)
C4 C5 1.414(4)
C4 C8 1.518(4)
C4 Cr1 2.255(3)
C5 C9 1.501(4)
C5 Cr1 2.238(2)
C6 H6A 0.9600
C6 H6B 0.9600
C6 H6C 0.9600
C7 H7A 0.9600
C7 H7B 0.9600
C7 H7C 0.9600
C8 H8A 0.9600
C8 H8B 0.9600
C8 H8C 0.9600
C9 H9A 0.9600
C9 H9B 0.9600
C9 H9C 0.9600
C10 C11 1.395(4)
C10 C15 1.396(4)
C11 C12 1.382(4)
C11 H11 0.9300
C12 C13 1.361(5)
C12 H12 0.9300
C13 C14 1.382(5)
C13 H13 0.9300
C14 C15 1.397(4)
C14 H14 0.9300
C15 C16 1.463(4)
C16 N1 1.279(3)
C16 H16 0.9300
C17 C22 1.383(4)
C17 C18 1.392(4)
C17 N1 1.465(3)
C18 C19 1.395(4)
C18 C25 1.523(4)
C19 C20 1.359(5)
C19 H19 0.9300
C20 C21 1.365(5)
C20 H20 0.9300
C21 C22 1.401(4)
C21 H21 0.9300
C22 C23 1.495(5)
C23 C24 1.405(6)
C23 H23A 0.9700
C23 H23B 0.9700
C24 H24A 0.9600
C24 H24B 0.9600
C24 H24C 0.9600
C25 C26 1.399(6)
C25 H25A 0.9700
C25 H25B 0.9700
C26 H26A 0.9600
C26 H26B 0.9600
C26 H26C 0.9600
Cl1 Cr1 2.2928(9)
Cl2 Cr1 2.2877(9)
Cr1 N1 2.117(2)

loop_
_geom_torsion_atom_site_label_1
_geom_torsion_atom_site_label_2
_geom_torsion_atom_site_label_3
_geom_torsion_atom_site_label_4
_geom_torsion
C5 C1 C2 C3 0.0(3)
C10 C1 C2 C3 -174.7(3)
Cr1 C1 C2 C3 65.19(19)
C5 C1 C2 C6 174.9(3)
C10 C1 C2 C6 0.1(4)
Cr1 C1 C2 C6 -119.9(3)
C5 C1 C2 Cr1 -65.17(17)
C10 C1 C2 Cr1 120.1(3)
C1 C2 C3 C4 -2.1(3)
C6 C2 C3 C4 -176.9(3)
Cr1 C2 C3 C4 60.3(2)
C1 C2 C3 C7 176.4(3)
C6 C2 C3 C7 1.5(5)
Cr1 C2 C3 C7 -121.2(3)
C1 C2 C3 Cr1 -62.40(18)
C6 C2 C3 Cr1 122.7(3)
C2 C3 C4 C5 3.4(3)
C7 C3 C4 C5 -175.1(3)
Cr1 C3 C4 C5 62.63(19)
C2 C3 C4 C8 179.8(3)
C7 C3 C4 C8 1.4(5)
Cr1 C3 C4 C8 -120.9(3)
C2 C3 C4 Cr1 -59.3(2)
C7 C3 C4 Cr1 122.3(3)
C2 C1 C5 C4 2.0(3)
C10 C1 C5 C4 176.8(3)
Cr1 C1 C5 C4 -62.57(19)
C2 C1 C5 C9 -176.3(3)
C10 C1 C5 C9 -1.6(4)
Cr1 C1 C5 C9 119.1(3)
C2 C1 C5 Cr1 64.58(18)
C10 C1 C5 Cr1 -120.7(3)
C3 C4 C5 C1 -3.3(3)
C8 C4 C5 C1 -179.8(3)
Cr1 C4 C5 C1 60.68(17)
C3 C4 C5 C9 175.0(3)
C8 C4 C5 C9 -1.5(5)
Cr1 C4 C5 C9 -121.0(3)
C3 C4 C5 Cr1 -64.0(2)
C8 C4 C5 Cr1 119.5(3)
C5 C1 C10 C11 -70.9(4)
C2 C1 C10 C11 103.0(3)
Cr1 C1 C10 C11 -164.6(2)
C5 C1 C10 C15 108.8(3)
C2 C1 C10 C15 -77.4(4)
Cr1 C1 C10 C15 15.1(4)
C15 C10 C11 C12 0.1(5)
C1 C10 C11 C12 179.8(3)
C10 C11 C12 C13 0.6(6)
C11 C12 C13 C14 0.1(6)
C12 C13 C14 C15 -1.6(6)
C11 C10 C15 C14 -1.5(5)
C1 C10 C15 C14 178.8(3)
C11 C10 C15 C16 177.5(3)
C1 C10 C15 C16 -2.2(5)
C13 C14 C15 C10 2.3(5)
C13 C14 C15 C16 -176.8(3)
C10 C15 C16 N1 -7.5(5)
C14 C15 C16 N1 171.5(3)
C22 C17 C18 C19 -3.8(4)
N1 C17 C18 C19 178.2(2)
C22 C17 C18 C25 173.9(3)
N1 C17 C18 C25 -4.1(5)
C17 C18 C19 C20 1.4(5)
C25 C18 C19 C20 -176.4(3)
C18 C19 C20 C21 0.9(5)
C19 C20 C21 C22 -0.9(6)
C18 C17 C22 C21 3.8(5)
N1 C17 C22 C21 -178.2(3)
C18 C17 C22 C23 -173.5(4)
N1 C17 C22 C23 4.4(5)
C20 C21 C22 C17 -1.4(5)
C20 C21 C22 C23 176.0(4)
C17 C22 C23 C24 138.0(5)
C21 C22 C23 C24 -39.3(8)
C17 C18 C25 C26 -123.7(5)
C19 C18 C25 C26 54.0(6)
C5 C1 Cr1 N1 -136.95(16)
C2 C1 Cr1 N1 106.80(16)
C10 C1 Cr1 N1 -14.9(2)
C5 C1 Cr1 C2 116.2(2)
C10 C1 Cr1 C2 -121.7(3)
C2 C1 Cr1 C5 -116.2(2)
C10 C1 Cr1 C5 122.1(3)
C5 C1 Cr1 C4 37.01(16)
C2 C1 Cr1 C4 -79.24(17)
C10 C1 Cr1 C4 159.1(3)
C5 C1 Cr1 C3 78.03(17)
C2 C1 Cr1 C3 -38.22(16)
C10 C1 Cr1 C3 -159.9(2)
C5 C1 Cr1 Cl2 121.92(15)
C2 C1 Cr1 Cl2 5.7(2)
C10 C1 Cr1 Cl2 -116.0(2)
C5 C1 Cr1 Cl1 -41.02(17)
C2 C1 Cr1 Cl1 -157.26(13)
C10 C1 Cr1 Cl1 81.1(2)
C1 C2 Cr1 N1 -74.88(15)
C3 C2 Cr1 N1 170.03(17)
C6 C2 Cr1 N1 46.0(3)
C3 C2 Cr1 C1 -115.1(2)
C6 C2 Cr1 C1 120.8(3)
C1 C2 Cr1 C5 37.76(15)
C3 C2 Cr1 C5 -77.33(18)
C6 C2 Cr1 C5 158.6(3)
C1 C2 Cr1 C4 79.56(16)
C3 C2 Cr1 C4 -35.53(18)
C6 C2 Cr1 C4 -159.6(3)
C1 C2 Cr1 C3 115.1(2)
C6 C2 Cr1 C3 -124.1(3)
C1 C2 Cr1 Cl2 -176.38(13)
C3 C2 Cr1 Cl2 68.53(18)
C6 C2 Cr1 Cl2 -55.5(3)
C1 C2 Cr1 Cl1 45.8(2)
C3 C2 Cr1 Cl1 -69.2(2)
C6 C2 Cr1 Cl1 166.69(19)
C1 C5 Cr1 N1 48.11(18)
C4 C5 Cr1 N1 165.52(16)
C9 C5 Cr1 N1 -72.1(2)
C4 C5 Cr1 C1 117.4(2)
C9 C5 Cr1 C1 -120.2(3)
C1 C5 Cr1 C2 -38.37(16)
C4 C5 Cr1 C2 79.05(18)
C9 C5 Cr1 C2 -158.6(3)
C1 C5 Cr1 C4 -117.4(2)
C9 C5 Cr1 C4 122.4(3)
C1 C5 Cr1 C3 -80.60(17)
C4 C5 Cr1 C3 36.82(17)
C9 C5 Cr1 C3 159.2(3)
C1 C5 Cr1 Cl2 -111.95(16)
C4 C5 Cr1 Cl2 5.5(2)
C9 C5 Cr1 Cl2 127.8(2)
C1 C5 Cr1 Cl1 145.39(15)
C4 C5 Cr1 Cl1 -97.19(16)
C9 C5 Cr1 Cl1 25.2(2)
C3 C4 Cr1 N1 91.2(2)
C5 C4 Cr1 N1 -25.9(3)
C8 C4 Cr1 N1 -146.1(3)
C3 C4 Cr1 C1 79.60(18)
C5 C4 Cr1 C1 -37.47(16)
C8 C4 Cr1 C1 -157.6(3)
C3 C4 Cr1 C2 36.51(17)
C5 C4 Cr1 C2 -80.55(18)
C8 C4 Cr1 C2 159.3(3)
C3 C4 Cr1 C5 117.1(2)
C8 C4 Cr1 C5 -120.1(4)
C5 C4 Cr1 C3 -117.1(2)
C8 C4 Cr1 C3 122.8(4)
C3 C4 Cr1 Cl2 -59.67(17)
C5 C4 Cr1 Cl2 -176.73(14)
C8 C4 Cr1 Cl2 63.1(3)
C3 C4 Cr1 Cl1 -158.54(16)
C5 C4 Cr1 Cl1 84.40(16)
C8 C4 Cr1 Cl1 -35.7(3)
C4 C3 Cr1 N1 -133.15(17)
C2 C3 Cr1 N1 -13.8(2)
C7 C3 Cr1 N1 104.1(3)
C4 C3 Cr1 C1 -80.25(18)
C2 C3 Cr1 C1 39.08(17)
C7 C3 Cr1 C1 157.0(3)
C4 C3 Cr1 C2 -119.3(3)
C7 C3 Cr1 C2 117.9(4)
C4 C3 Cr1 C5 -37.61(17)
C2 C3 Cr1 C5 81.72(18)
C7 C3 Cr1 C5 -160.3(3)
C2 C3 Cr1 C4 119.3(3)
C7 C3 Cr1 C4 -122.7(4)
C4 C3 Cr1 Cl2 125.21(17)
C2 C3 Cr1 Cl2 -115.46(17)
C7 C3 Cr1 Cl2 2.5(3)
C4 C3 Cr1 Cl1 27.4(2)
C2 C3 Cr1 Cl1 146.68(15)
C7 C3 Cr1 Cl1 -95.4(3)
C15 C16 N1 C17 -177.2(3)
C15 C16 N1 Cr1 1.9(5)
C22 C17 N1 C16 -93.6(3)
C18 C17 N1 C16 84.4(3)
C22 C17 N1 Cr1 87.2(3)
C18 C17 N1 Cr1 -94.8(3)
C1 Cr1 N1 C16 7.3(2)
C2 Cr1 N1 C16 43.6(3)
C5 Cr1 N1 C16 -19.4(3)
C4 Cr1 N1 C16 -2.9(4)
C3 Cr1 N1 C16 51.9(3)
Cl2 Cr1 N1 C16 149.3(2)
Cl1 Cr1 N1 C16 -112.6(2)
C1 Cr1 N1 C17 -173.65(19)
C2 Cr1 N1 C17 -137.39(18)
C5 Cr1 N1 C17 159.62(17)
C4 Cr1 N1 C17 176.2(2)
C3 Cr1 N1 C17 -129.07(19)
Cl2 Cr1 N1 C17 -31.69(18)
Cl1 Cr1 N1 C17 66.40(17)
